data_7002449
loop_
_publ_author_name
'Chen, I-Chun'
'Ho, Shi-Mau'
'Chen, Ya-Chi'
'Lin, Che-Yu'
'Hu, Ching-Han'
'Tu, Cheng-Yi'
'Datta, Amitabha'
'Huang, Jui-Hsien'
'Lin, Chia-Her'

_publ_section_title
;
 Deprotonation and reductive addition reactions of hypervalent
 aluminium dihydride compounds containing substituted pyrrolyl ligands
 with phenols, ketones, and aldehydes
;
_journal_issue 40
_journal_name_full 'Dalton Transactions'
_journal_page_first 8631
_journal_page_last 8643
_journal_paper_doi 10.1039/b908164j
_journal_year 2009
_chemical_formula_sum 'C24 H30 Al N5 S2'
_chemical_formula_weight 479.63
_chemical_name_systematic
;
?
;
_space_group_IT_number 14
_symmetry_cell_setting monoclinic
_symmetry_space_group_name_Hall '-P 2yn'
_symmetry_space_group_name_H-M 'P 1 21/n 1'
_atom_sites_solution_hydrogens geom
_atom_sites_solution_primary direct
_atom_sites_solution_secondary difmap
_audit_creation_method SHELXL-97
_cell_angle_alpha 90.00
_cell_angle_beta 97.428(2)
_cell_angle_gamma 90.00
_cell_formula_units_Z 4
_cell_length_a 10.2678(3)
_cell_length_b 21.9497(6)
_cell_length_c 11.3213(3)
_cell_measurement_temperature 150(2)
_cell_volume 2530.13(12)
_computing_structure_refinement 'SHELXL-97 (Sheldrick, 1997)'
_computing_structure_solution 'SHELXS-97 (Sheldrick, 1990)'
_diffrn_ambient_temperature 150(2)
_diffrn_measured_fraction_theta_full 0.988
_diffrn_measured_fraction_theta_max 0.988
_diffrn_radiation_monochromator graphite
_diffrn_radiation_source 'fine-focus sealed tube'
_diffrn_radiation_type MoK\a
_diffrn_radiation_wavelength 0.71073
_diffrn_reflns_av_R_equivalents 0.0496
_diffrn_reflns_av_sigmaI/netI 0.0564
_diffrn_reflns_limit_h_max 14
_diffrn_reflns_limit_h_min -13
_diffrn_reflns_limit_k_max 28
_diffrn_reflns_limit_k_min -29
_diffrn_reflns_limit_l_max 15
_diffrn_reflns_limit_l_min -15
_diffrn_reflns_number 27469
_diffrn_reflns_theta_full 29.01
_diffrn_reflns_theta_max 29.01
_diffrn_reflns_theta_min 1.86
_exptl_absorpt_coefficient_mu 0.267
_exptl_absorpt_correction_T_max 0.9586
_exptl_absorpt_correction_T_min 0.8963
_exptl_absorpt_correction_type 'Empirical Used SADABS'
_exptl_crystal_colour colorless
_exptl_crystal_density_diffrn 1.259
_exptl_crystal_density_method 'not measured'
_exptl_crystal_description block
_exptl_crystal_F_000 1016
_exptl_crystal_size_max 0.42
_exptl_crystal_size_mid 0.17
_exptl_crystal_size_min 0.16
_refine_diff_density_max 0.484
_refine_diff_density_min -0.249
_refine_diff_density_rms 0.056
_refine_ls_extinction_method none
_refine_ls_goodness_of_fit_ref 1.070
_refine_ls_hydrogen_treatment mixed
_refine_ls_matrix_type full
_refine_ls_number_parameters 293
_refine_ls_number_reflns 6650
_refine_ls_number_restraints 0
_refine_ls_restrained_S_all 1.070
_refine_ls_R_factor_all 0.0692
_refine_ls_R_factor_gt 0.0392
_refine_ls_shift/su_max 0.002
_refine_ls_shift/su_mean 0.000
_refine_ls_structure_factor_coef Fsqd
_refine_ls_weighting_details 'calc w=1/[\s^2^(Fo^2^)+(0.0459P)^2^+0.1087P] where P=(Fo^2^+2Fc^2^)/3'
_refine_ls_weighting_scheme calc
_refine_ls_wR_factor_gt 0.0928
_refine_ls_wR_factor_ref 0.1008
_reflns_number_gt 4556
_reflns_number_total 6650
_reflns_threshold_expression >2sigma(I)
_cod_data_source_file b908164j.txt
_cod_data_source_block ic105m
_cod_depositor_comments
;
The following automatic conversions were performed:
'_symmetry_cell_setting' value 'Monoclinic' changed to 'monoclinic'
according to '/home/saulius/struct/CIF-dictionaries/cif_core.dic'
dictionary named 'cif_core.dic' version 2.4.1 from 2010-06-29.

Automatic conversion script
Id: cif_fix_enum 1527 2010-12-29 10:47:43Z saulius 
;
_cod_original_sg_symbol_H-M P2(1)/n
_cod_database_code 7002449

loop_
_symmetry_equiv_pos_as_xyz
'x, y, z'
'-x+1/2, y+1/2, -z+1/2'
'-x, -y, -z'
'x-1/2, -y-1/2, z-1/2'

loop_
_atom_site_label
_atom_site_type_symbol
_atom_site_fract_x
_atom_site_fract_y
_atom_site_fract_z
_atom_site_U_iso_or_equiv
_atom_site_adp_type
_atom_site_occupancy
_atom_site_symmetry_multiplicity
_atom_site_calc_flag
_atom_site_refinement_flags
_atom_site_disorder_assembly
_atom_site_disorder_group
Al1 Al 1.01624(4) 0.22358(2) 0.29886(4) 0.01901(12) Uani 1 1 d . . .
S1 S 1.24916(4) 0.19824(2) 0.38403(4) 0.02766(11) Uani 1 1 d . . .
S2 S 1.01081(4) 0.170038(19) 0.10444(4) 0.02589(11) Uani 1 1 d . . .
N1 N 0.83442(12) 0.24437(6) 0.27931(11) 0.0183(3) Uani 1 1 d . . .
N2 N 0.95187(13) 0.14379(6) 0.37745(12) 0.0228(3) Uani 1 1 d . . .
N3 N 0.71929(13) 0.40472(6) 0.21131(13) 0.0266(3) Uani 1 1 d . . .
N4 N 1.07702(12) 0.27380(6) 0.44116(12) 0.0198(3) Uani 1 1 d . . .
N5 N 1.08229(13) 0.27740(6) 0.17464(12) 0.0225(3) Uani 1 1 d . . .
C1 C 1.02700(17) 0.08709(7) 0.36353(18) 0.0317(4) Uani 1 1 d . . .
H1A H 0.9819 0.0525 0.3951 0.048 Uiso 1 1 calc R . .
H1B H 1.1154 0.0910 0.4074 0.048 Uiso 1 1 calc R . .
H1C H 1.0334 0.0803 0.2789 0.048 Uiso 1 1 calc R . .
C2 C 0.94820(18) 0.15269(8) 0.50777(15) 0.0286(4) Uani 1 1 d . . .
H2A H 0.9091 0.1167 0.5406 0.043 Uiso 1 1 calc R . .
H2B H 0.8953 0.1887 0.5203 0.043 Uiso 1 1 calc R . .
H2C H 1.0378 0.1584 0.5480 0.043 Uiso 1 1 calc R . .
C3 C 0.81425(15) 0.13558(7) 0.31710(15) 0.0229(4) Uani 1 1 d . . .
H3A H 0.8153 0.1154 0.2391 0.027 Uiso 1 1 calc R . .
H3B H 0.7638 0.1097 0.3666 0.027 Uiso 1 1 calc R . .
C4 C 0.75189(15) 0.19664(7) 0.30005(14) 0.0202(3) Uani 1 1 d . . .
C5 C 0.62471(15) 0.21629(7) 0.29198(14) 0.0222(3) Uani 1 1 d . . .
H5 H 0.5499 0.1924 0.3026 0.027 Uiso 1 1 calc R . .
C6 C 0.62648(15) 0.27944(7) 0.26453(14) 0.0216(3) Uani 1 1 d . . .
H6 H 0.5527 0.3059 0.2530 0.026 Uiso 1 1 calc R . .
C7 C 0.75535(15) 0.29514(7) 0.25768(14) 0.0192(3) Uani 1 1 d . . .
C8 C 0.81300(15) 0.35411(7) 0.22363(15) 0.0220(3) Uani 1 1 d . . .
H8A H 0.8873 0.3649 0.2848 0.026 Uiso 1 1 calc R . .
H8B H 0.8485 0.3486 0.1471 0.026 Uiso 1 1 calc R . .
C9 C 0.6878(2) 0.42573(9) 0.32685(19) 0.0415(5) Uani 1 1 d . . .
H9A H 0.7680 0.4402 0.3750 0.062 Uiso 1 1 calc R . .
H9B H 0.6503 0.3920 0.3681 0.062 Uiso 1 1 calc R . .
H9C H 0.6240 0.4591 0.3149 0.062 Uiso 1 1 calc R . .
C10 C 0.77443(19) 0.45453(8) 0.14972(18) 0.0376(5) Uani 1 1 d . . .
H10A H 0.8555 0.4687 0.1970 0.056 Uiso 1 1 calc R . .
H10B H 0.7111 0.4881 0.1388 0.056 Uiso 1 1 calc R . .
H10C H 0.7940 0.4404 0.0718 0.056 Uiso 1 1 calc R . .
C11 C 1.19633(15) 0.25361(7) 0.47179(15) 0.0241(4) Uani 1 1 d . . .
H11 H 1.2507 0.2690 0.5395 0.029 Uiso 1 1 calc R . .
C12 C 1.03146(15) 0.32490(7) 0.50331(14) 0.0211(3) Uani 1 1 d . . .
C13 C 1.11217(16) 0.37532(8) 0.52923(15) 0.0276(4) Uani 1 1 d . . .
H13 H 1.1973 0.3760 0.5049 0.033 Uiso 1 1 calc R . .
C14 C 1.06933(18) 0.42450(8) 0.59021(17) 0.0342(4) Uani 1 1 d . . .
H14 H 1.1247 0.4589 0.6070 0.041 Uiso 1 1 calc R . .
C15 C 0.94571(19) 0.42349(9) 0.62684(17) 0.0374(5) Uani 1 1 d . . .
H15 H 0.9168 0.4568 0.6703 0.045 Uiso 1 1 calc R . .
C16 C 0.86484(17) 0.37384(8) 0.59977(16) 0.0329(4) Uani 1 1 d . . .
H16 H 0.7798 0.3734 0.6243 0.039 Uiso 1 1 calc R . .
C17 C 0.90620(16) 0.32454(8) 0.53712(15) 0.0264(4) Uani 1 1 d . . .
H17 H 0.8493 0.2909 0.5176 0.032 Uiso 1 1 calc R . .
C18 C 1.06752(16) 0.24126(8) 0.08263(16) 0.0261(4) Uani 1 1 d . . .
H18 H 1.0875 0.2541 0.0069 0.031 Uiso 1 1 calc R . .
C19 C 1.13102(16) 0.33806(8) 0.16285(16) 0.0267(4) Uani 1 1 d . . .
C20 C 1.08012(17) 0.37510(8) 0.06767(17) 0.0317(4) Uani 1 1 d . . .
H20 H 1.0152 0.3598 0.0076 0.038 Uiso 1 1 calc R . .
C21 C 1.1252(2) 0.43413(9) 0.0619(2) 0.0413(5) Uani 1 1 d . . .
H21 H 1.0910 0.4594 -0.0030 0.050 Uiso 1 1 calc R . .
C22 C 1.2189(2) 0.45703(9) 0.1487(2) 0.0480(6) Uani 1 1 d . . .
H22 H 1.2476 0.4980 0.1444 0.058 Uiso 1 1 calc R . .
C23 C 1.2706(2) 0.42042(10) 0.2413(2) 0.0493(6) Uani 1 1 d . . .
H23 H 1.3359 0.4361 0.3007 0.059 Uiso 1 1 calc R . .
C24 C 1.22786(18) 0.36026(9) 0.24898(17) 0.0357(4) Uani 1 1 d . . .
H24 H 1.2647 0.3348 0.3125 0.043 Uiso 1 1 calc R . .

loop_
_atom_site_aniso_label
_atom_site_aniso_U_11
_atom_site_aniso_U_22
_atom_site_aniso_U_33
_atom_site_aniso_U_23
_atom_site_aniso_U_13
_atom_site_aniso_U_12
Al1 0.0181(2) 0.0213(2) 0.0170(2) 0.0003(2) -0.00016(18) 0.00014(18)
S1 0.0217(2) 0.0313(2) 0.0288(2) -0.00084(19) -0.00110(17) 0.00380(17)
S2 0.0277(2) 0.0268(2) 0.0230(2) -0.00369(18) 0.00281(17) 0.00233(17)
N1 0.0190(6) 0.0187(7) 0.0166(7) 0.0003(5) -0.0001(5) -0.0016(5)
N2 0.0232(7) 0.0219(7) 0.0216(7) 0.0012(6) -0.0033(6) 0.0011(5)
N3 0.0281(7) 0.0213(7) 0.0300(8) 0.0032(6) 0.0019(6) 0.0036(6)
N4 0.0206(6) 0.0217(7) 0.0170(7) 0.0010(6) 0.0017(5) -0.0023(5)
N5 0.0220(7) 0.0254(7) 0.0200(7) 0.0001(6) 0.0027(5) 0.0000(6)
C1 0.0299(9) 0.0211(9) 0.0423(11) 0.0022(8) -0.0023(8) 0.0040(7)
C2 0.0359(9) 0.0303(9) 0.0182(9) 0.0048(7) -0.0011(7) -0.0056(7)
C3 0.0226(8) 0.0223(8) 0.0225(9) 0.0009(7) -0.0018(7) -0.0038(6)
C4 0.0238(8) 0.0213(8) 0.0150(8) -0.0007(7) 0.0002(6) -0.0033(6)
C5 0.0219(8) 0.0279(9) 0.0165(8) -0.0008(7) 0.0013(6) -0.0042(6)
C6 0.0206(8) 0.0275(9) 0.0164(8) -0.0006(7) 0.0009(6) 0.0022(6)
C7 0.0229(8) 0.0199(8) 0.0140(8) -0.0014(6) -0.0001(6) 0.0013(6)
C8 0.0214(8) 0.0228(8) 0.0209(9) -0.0002(7) -0.0003(6) 0.0006(6)
C9 0.0498(12) 0.0295(10) 0.0473(13) -0.0072(9) 0.0146(10) 0.0036(9)
C10 0.0417(11) 0.0247(9) 0.0448(12) 0.0074(9) -0.0002(9) 0.0019(8)
C11 0.0235(8) 0.0280(9) 0.0197(8) 0.0033(7) -0.0011(7) -0.0043(7)
C12 0.0247(8) 0.0241(8) 0.0134(8) 0.0008(7) -0.0020(6) -0.0007(6)
C13 0.0256(8) 0.0313(9) 0.0252(9) -0.0012(8) 0.0002(7) -0.0050(7)
C14 0.0384(10) 0.0288(10) 0.0339(11) -0.0068(8) -0.0014(8) -0.0053(8)
C15 0.0414(11) 0.0354(11) 0.0343(11) -0.0101(9) 0.0009(9) 0.0061(8)
C16 0.0301(9) 0.0408(11) 0.0278(10) -0.0020(9) 0.0037(8) 0.0048(8)
C17 0.0251(8) 0.0314(9) 0.0217(9) -0.0010(7) -0.0006(7) -0.0020(7)
C18 0.0252(8) 0.0314(9) 0.0216(9) 0.0021(7) 0.0031(7) 0.0048(7)
C19 0.0268(8) 0.0284(9) 0.0274(9) 0.0003(8) 0.0129(7) -0.0031(7)
C20 0.0307(9) 0.0337(10) 0.0333(10) 0.0042(9) 0.0134(8) 0.0033(8)
C21 0.0461(12) 0.0318(11) 0.0513(13) 0.0116(10) 0.0259(10) 0.0052(9)
C22 0.0634(14) 0.0300(11) 0.0575(15) -0.0043(11) 0.0345(12) -0.0128(10)
C23 0.0611(14) 0.0522(14) 0.0383(12) -0.0110(11) 0.0210(11) -0.0285(11)
C24 0.0404(11) 0.0420(11) 0.0265(10) -0.0020(9) 0.0114(8) -0.0148(9)

loop_
_atom_type_symbol
_atom_type_description
_atom_type_scat_dispersion_real
_atom_type_scat_dispersion_imag
_atom_type_scat_source
C C 0.0033 0.0016 'International Tables Vol C Tables 4.2.6.8 and 6.1.1.4'
H H 0.0000 0.0000 'International Tables Vol C Tables 4.2.6.8 and 6.1.1.4'
N N 0.0061 0.0033 'International Tables Vol C Tables 4.2.6.8 and 6.1.1.4'
Al Al 0.0645 0.0514 'International Tables Vol C Tables 4.2.6.8 and 6.1.1.4'
S S 0.1246 0.1234 'International Tables Vol C Tables 4.2.6.8 and 6.1.1.4'

loop_
_geom_angle_atom_site_label_1
_geom_angle_atom_site_label_2
_geom_angle_atom_site_label_3
_geom_angle
_geom_angle_site_symmetry_1
_geom_angle_site_symmetry_3
_geom_angle_publ_flag
N1 Al1 N4 99.31(6) . . ?
N1 Al1 N5 101.02(6) . . ?
N4 Al1 N5 98.14(6) . . ?
N1 Al1 N2 83.81(5) . . ?
N4 Al1 N2 101.63(6) . . ?
N5 Al1 N2 158.62(6) . . ?
N1 Al1 S2 95.78(4) . . ?
N4 Al1 S2 161.54(4) . . ?
N5 Al1 S2 68.39(4) . . ?
N2 Al1 S2 90.49(4) . . ?
N1 Al1 S1 164.33(5) . . ?
N4 Al1 S1 68.23(4) . . ?
N5 Al1 S1 90.46(4) . . ?
N2 Al1 S1 89.37(4) . . ?
S2 Al1 S1 98.38(2) . . ?
C11 S1 Al1 73.01(6) . . ?
C18 S2 Al1 74.03(6) . . ?
C7 N1 C4 106.35(12) . . ?
C7 N1 Al1 139.24(11) . . ?
C4 N1 Al1 114.22(10) . . ?
C1 N2 C2 107.13(13) . . ?
C1 N2 C3 108.86(12) . . ?
C2 N2 C3 108.87(13) . . ?
C1 N2 Al1 117.14(11) . . ?
C2 N2 Al1 110.95(10) . . ?
C3 N2 Al1 103.65(9) . . ?
C10 N3 C9 109.72(14) . . ?
C10 N3 C8 108.97(13) . . ?
C9 N3 C8 111.88(14) . . ?
C11 N4 C12 119.28(13) . . ?
C11 N4 Al1 102.28(11) . . ?
C12 N4 Al1 138.09(10) . . ?
C18 N5 C19 119.79(14) . . ?
C18 N5 Al1 100.71(11) . . ?
C19 N5 Al1 139.47(11) . . ?
C4 C3 N2 108.39(12) . . ?
C5 C4 N1 110.48(14) . . ?
C5 C4 C3 133.20(14) . . ?
N1 C4 C3 116.14(13) . . ?
C4 C5 C6 106.45(14) . . ?
C7 C6 C5 107.19(14) . . ?
C6 C7 N1 109.53(13) . . ?
C6 C7 C8 130.23(14) . . ?
N1 C7 C8 120.07(13) . . ?
N3 C8 C7 113.84(13) . . ?
N4 C11 S1 116.47(12) . . ?
C17 C12 C13 119.61(15) . . ?
C17 C12 N4 120.22(14) . . ?
C13 C12 N4 120.17(14) . . ?
C14 C13 C12 120.46(16) . . ?
C13 C14 C15 119.97(17) . . ?
C16 C15 C14 119.62(17) . . ?
C15 C16 C17 120.88(17) . . ?
C12 C17 C16 119.42(16) . . ?
N5 C18 S2 116.83(13) . . ?
C24 C19 C20 120.03(17) . . ?
C24 C19 N5 119.16(16) . . ?
C20 C19 N5 120.79(16) . . ?
C21 C20 C19 119.27(19) . . ?
C22 C21 C20 121.1(2) . . ?
C23 C22 C21 119.78(19) . . ?
C22 C23 C24 120.5(2) . . ?
C19 C24 C23 119.36(19) . . ?

loop_
_geom_bond_atom_site_label_1
_geom_bond_atom_site_label_2
_geom_bond_distance
_geom_bond_site_symmetry_2
_geom_bond_publ_flag
Al1 N1 1.9068(13) . ?
Al1 N4 1.9850(14) . ?
Al1 N5 2.0198(14) . ?
Al1 N2 2.1090(14) . ?
Al1 S2 2.4894(6) . ?
Al1 S1 2.5224(6) . ?
S1 C11 1.7023(17) . ?
S2 C18 1.6974(17) . ?
N1 C7 1.3819(19) . ?
N1 C4 1.3863(19) . ?
N2 C1 1.483(2) . ?
N2 C2 1.494(2) . ?
N2 C3 1.499(2) . ?
N3 C10 1.451(2) . ?
N3 C9 1.462(2) . ?
N3 C8 1.464(2) . ?
N4 C11 1.307(2) . ?
N4 C12 1.434(2) . ?
N5 C18 1.302(2) . ?
N5 C19 1.435(2) . ?
C3 C4 1.487(2) . ?
C4 C5 1.367(2) . ?
C5 C6 1.421(2) . ?
C6 C7 1.379(2) . ?
C7 C8 1.494(2) . ?
C12 C17 1.388(2) . ?
C12 C13 1.391(2) . ?
C13 C14 1.383(2) . ?
C14 C15 1.386(3) . ?
C15 C16 1.380(3) . ?
C16 C17 1.390(2) . ?
C19 C24 1.388(3) . ?
C19 C20 1.396(2) . ?
C20 C21 1.380(3) . ?
C21 C22 1.378(3) . ?
C22 C23 1.373(3) . ?
C23 C24 1.398(3) . ?
